data_4314565
loop_
_publ_author_name
'Miriam M. Gillett-Kunnath'
'Ivaylo Petrov'
'Slavi C. Sevov'

_publ_contact_author_address
;
University of Notre Dame
Department of Chemistry and Biochemistry
251 Nieuwland Science Hall
Notre Dame, Indiana 46556
;
_publ_contact_author_email ssevov@nd.edu
_publ_contact_author_name 'Sevov, S. C.'
_publ_section_title
;
 Heteroatomic Deltahedral Zintl Ions of Group 14 and their Alkenylation
;
_journal_name_full 'Inorganic Chemistry'
_journal_page_first 721
_journal_page_last 729
_journal_paper_doi 10.1021/ic9019487
_journal_volume 49
_journal_year 2010
_chemical_formula_moiety 'C4 H6 Ge2 Sn7,  2(C12 H28 N) '
_chemical_formula_sum 'C28 H62 Ge2 N2 Sn7'
_chemical_formula_weight 1402.80
_chemical_name_systematic
; 
 (Pr4N)43[Ge2Sn78-(CHCH2)2]2 
;
_space_group_IT_number 2
_symmetry_cell_setting triclinic
_symmetry_space_group_name_Hall '-P 1'
_symmetry_space_group_name_H-M 'P -1'
_atom_sites_solution_hydrogens geom
_atom_sites_solution_primary direct
_atom_sites_solution_secondary difmap
_audit_creation_method SHELXL-97
_cell_angle_alpha 112.327(3)
_cell_angle_beta 91.550(3)
_cell_angle_gamma 91.892(3)
_cell_formula_units_Z 4
_cell_length_a 11.6757(8)
_cell_length_b 18.8150(16)
_cell_length_c 21.0608(17)
_cell_measurement_reflns_used 9025
_cell_measurement_temperature 100(2)
_cell_measurement_theta_max 24.05
_cell_measurement_theta_min 2.17
_cell_volume 4273.5(6)
_computing_cell_refinement 'Bruker SAINT v7.60A'
_computing_data_collection 'Bruker APEX-II v2008-6'
_computing_data_reduction 'Bruker SAINT v7.60A'
_computing_molecular_graphics SHELXL-XP
_computing_publication_material SHELXTL
_computing_structure_refinement 'SHELXL-97 (Sheldrick, 1997)'
_computing_structure_solution 'SHELXS-97 (Sheldrick, 1990)'
_diffrn_ambient_temperature 100(2)
_diffrn_detector_area_resol_mean 83.33
_diffrn_measured_fraction_theta_full 0.984
_diffrn_measured_fraction_theta_max 0.984
_diffrn_measurement_device_type 'Bruker X8-APEX-II'
_diffrn_measurement_method 'combination of \w/2\q-scans and \f-scans'
_diffrn_radiation_monochromator graphite
_diffrn_radiation_source 'fine-focus sealed tube'
_diffrn_radiation_type MoK\a
_diffrn_radiation_wavelength 0.71073
_diffrn_reflns_av_R_equivalents 0.0382
_diffrn_reflns_av_sigmaI/netI 0.0310
_diffrn_reflns_limit_h_max 13
_diffrn_reflns_limit_h_min -12
_diffrn_reflns_limit_k_max 21
_diffrn_reflns_limit_k_min -19
_diffrn_reflns_limit_l_max 24
_diffrn_reflns_limit_l_min -24
_diffrn_reflns_number 77791
_diffrn_reflns_theta_full 24.10
_diffrn_reflns_theta_max 24.10
_diffrn_reflns_theta_min 1.75
_exptl_absorpt_coefficient_mu 5.422
_exptl_absorpt_correction_T_max 0.3120
_exptl_absorpt_correction_T_min 0.2527
_exptl_absorpt_correction_type empirical
_exptl_absorpt_process_details 'Sheldrick, 2008'
_exptl_crystal_colour purple
_exptl_crystal_density_diffrn 2.180
_exptl_crystal_density_method 'not measured'
_exptl_crystal_description block
_exptl_crystal_F_000 2632
_exptl_crystal_size_max 0.35
_exptl_crystal_size_mid 0.29
_exptl_crystal_size_min 0.28
_refine_diff_density_max 2.167
_refine_diff_density_min -3.044
_refine_diff_density_rms 0.218
_refine_ls_extinction_method none
_refine_ls_goodness_of_fit_ref 1.025
_refine_ls_hydrogen_treatment constr
_refine_ls_matrix_type full
_refine_ls_number_parameters 703
_refine_ls_number_reflns 13382
_refine_ls_number_restraints 0
_refine_ls_restrained_S_all 1.025
_refine_ls_R_factor_all 0.0600
_refine_ls_R_factor_gt 0.0454
_refine_ls_shift/su_max 0.089
_refine_ls_shift/su_mean 0.002
_refine_ls_structure_factor_coef Fsqd
_refine_ls_weighting_details 'calc w=1/[\s^2^(Fo^2^)+(0.0633P)^2^+75.7861P] where P=(Fo^2^+2Fc^2^)/3'
_refine_ls_weighting_scheme calc
_refine_ls_wR_factor_gt 0.1222
_refine_ls_wR_factor_ref 0.1327
_reflns_number_gt 10872
_reflns_number_total 13382
_reflns_threshold_expression >2sigma(I)
_cod_data_source_file ic9019487_si_002_1.cif
_cod_data_source_block cmpd5
_cod_database_code 4314565

loop_
_symmetry_equiv_pos_as_xyz
'x, y, z'
'-x, -y, -z'

loop_
_atom_site_label
_atom_site_type_symbol
_atom_site_fract_x
_atom_site_fract_y
_atom_site_fract_z
_atom_site_U_iso_or_equiv
_atom_site_adp_type
_atom_site_occupancy
_atom_site_symmetry_multiplicity
_atom_site_calc_flag
_atom_site_refinement_flags
_atom_site_disorder_assembly
_atom_site_disorder_group
Ge1 Ge 0.60173(8) -0.07732(6) 0.25644(5) 0.0218(2) Uani 1 1 d . . .
C1 C 0.5216(9) -0.1802(7) 0.2254(6) 0.036(3) Uani 1 1 d . . .
H1 H 0.5446 -0.2127 0.2481 0.043 Uiso 1 1 calc R . .
C2 C 0.4434(10) -0.2074(7) 0.1787(6) 0.043(3) Uani 1 1 d . . .
H2A H 0.4169 -0.1774 0.1542 0.051 Uiso 1 1 calc R . .
H2B H 0.4110 -0.2578 0.1681 0.051 Uiso 1 1 calc R . .
Ge4 Ge 0.67259(11) 0.09810(6) 0.36165(5) 0.0289(3) Uani 1 1 d . . .
C3 C 0.6667(18) 0.1953(8) 0.4362(7) 0.064(5) Uani 1 1 d . . .
H3 H 0.5922 0.2150 0.4406 0.077 Uiso 1 1 calc R . .
C4 C 0.729(2) 0.2343(11) 0.4758(9) 0.088(6) Uani 1 1 d . . .
H4A H 0.8069 0.2207 0.4766 0.105 Uiso 1 1 calc R . .
H4B H 0.7055 0.2813 0.5088 0.105 Uiso 1 1 calc R . .
Sn2 Sn 0.63649(6) -0.02976(5) 0.14878(3) 0.02879(18) Uani 1 1 d . . .
Sn3 Sn 0.83118(5) -0.09331(4) 0.22092(3) 0.02297(16) Uani 1 1 d . . .
Sn5 Sn 0.70456(8) 0.12901(5) 0.24621(4) 0.0407(2) Uani 1 1 d . . .
Sn6 Sn 0.89674(6) 0.07202(4) 0.32130(3) 0.02681(17) Uani 1 1 d . . .
Sn7 Sn 0.75047(7) -0.03508(4) 0.36525(4) 0.03064(19) Uani 1 1 d . . .
Sn8 Sn 0.50532(7) 0.05236(6) 0.26912(5) 0.0476(2) Uani 1 1 d . . .
Sn9 Sn 0.87707(7) 0.03073(5) 0.17310(4) 0.0366(2) Uani 1 1 d . . .
Ge10 Ge 0.32047(9) 0.56074(6) 0.34709(5) 0.0246(2) Uani 1 1 d . . .
C5 C 0.3907(11) 0.5432(8) 0.4255(6) 0.046(3) Uani 1 1 d . . .
H5 H 0.4539 0.5763 0.4500 0.055 Uiso 1 1 calc R . .
C6 C 0.3552(14) 0.4873(10) 0.4468(7) 0.068(5) Uani 1 1 d . . .
H6A H 0.2923 0.4532 0.4235 0.081 Uiso 1 1 calc R . .
H6B H 0.3931 0.4820 0.4852 0.081 Uiso 1 1 calc R . .
Ge13 Ge 0.20815(9) 0.64151(6) 0.24920(5) 0.0224(2) Uani 1 1 d . . .
C7 C 0.1498(10) 0.7159(6) 0.2125(6) 0.034(3) Uani 1 1 d . . .
H7 H 0.1898 0.7227 0.1764 0.041 Uiso 1 1 calc R . .
C8 C 0.0612(10) 0.7559(6) 0.2340(6) 0.038(3) Uani 1 1 d . . .
H8A H 0.0191 0.7506 0.2701 0.045 Uiso 1 1 calc R . .
H8B H 0.0381 0.7908 0.2138 0.045 Uiso 1 1 calc R . .
Sn11 Sn 0.18043(6) 0.43295(4) 0.27825(4) 0.03268(19) Uani 1 1 d . . .
Sn12 Sn 0.42478(6) 0.46207(4) 0.23134(3) 0.02698(18) Uani 1 1 d . . .
Sn14 Sn 0.07189(6) 0.50582(4) 0.18739(4) 0.02693(17) Uani 1 1 d . . .
Sn15 Sn 0.31987(6) 0.53597(4) 0.14042(3) 0.02676(17) Uani 1 1 d . . .
Sn16 Sn 0.43174(6) 0.63222(5) 0.27726(4) 0.0358(2) Uani 1 1 d . . .
Sn17 Sn 0.09813(6) 0.59514(5) 0.33942(4) 0.03034(18) Uani 1 1 d . . .
Sn18 Sn 0.23415(8) 0.39192(5) 0.14007(5) 0.0472(2) Uani 1 1 d . . .
N1 N 0.2641(6) 0.1278(4) 0.1036(4) 0.0194(17) Uani 1 1 d . . .
C9 C 0.2935(14) 0.0468(8) 0.0578(9) 0.069(5) Uani 1 1 d . . .
H9A H 0.3283 0.0503 0.0167 0.083 Uiso 1 1 calc R . .
H9B H 0.3543 0.0310 0.0826 0.083 Uiso 1 1 calc R . .
C10 C 0.2075(14) -0.0154(8) 0.0335(7) 0.060(4) Uani 1 1 d . . .
H10A H 0.1524 -0.0064 0.0011 0.071 Uiso 1 1 calc R . .
H10B H 0.1646 -0.0173 0.0728 0.071 Uiso 1 1 calc R . .
C11 C 0.2629(13) -0.0911(8) -0.0020(7) 0.057(4) Uani 1 1 d . . .
H11A H 0.2037 -0.1329 -0.0177 0.086 Uiso 1 1 calc R . .
H11B H 0.3173 -0.0999 0.0302 0.086 Uiso 1 1 calc R . .
H11C H 0.3037 -0.0895 -0.0416 0.086 Uiso 1 1 calc R . .
C12 C 0.2394(12) 0.1311(9) 0.1727(6) 0.063(5) Uani 1 1 d . . .
H12A H 0.1699 0.0976 0.1680 0.076 Uiso 1 1 calc R . .
H12B H 0.3034 0.1072 0.1878 0.076 Uiso 1 1 calc R . .
C13 C 0.2220(13) 0.2026(10) 0.2275(7) 0.069(5) Uani 1 1 d . . .
H13A H 0.1557 0.2261 0.2141 0.083 Uiso 1 1 calc R . .
H13B H 0.2902 0.2372 0.2320 0.083 Uiso 1 1 calc R . .
C14 C 0.2015(11) 0.2009(8) 0.2963(6) 0.043(3) Uani 1 1 d . . .
H14A H 0.1911 0.2532 0.3293 0.064 Uiso 1 1 calc R . .
H14B H 0.2676 0.1796 0.3115 0.064 Uiso 1 1 calc R . .
H14C H 0.1325 0.1686 0.2935 0.064 Uiso 1 1 calc R . .
C15 C 0.3651(11) 0.1815(9) 0.1065(6) 0.062(5) Uani 1 1 d . . .
H15A H 0.3801 0.1747 0.0585 0.074 Uiso 1 1 calc R . .
H15B H 0.3399 0.2347 0.1297 0.074 Uiso 1 1 calc R . .
C16 C 0.4708(12) 0.1775(9) 0.1380(7) 0.055(4) Uani 1 1 d . . .
H16A H 0.4999 0.1253 0.1154 0.066 Uiso 1 1 calc R . .
H16B H 0.4600 0.1865 0.1869 0.066 Uiso 1 1 calc R . .
C17 C 0.5593(9) 0.2374(6) 0.1334(6) 0.029(2) Uani 1 1 d . . .
H17A H 0.6319 0.2337 0.1562 0.044 Uiso 1 1 calc R . .
H17B H 0.5307 0.2890 0.1560 0.044 Uiso 1 1 calc R . .
H17C H 0.5716 0.2276 0.0850 0.044 Uiso 1 1 calc R . .
C18 C 0.1636(15) 0.1508(7) 0.0713(8) 0.069(5) Uani 1 1 d . . .
H18A H 0.0978 0.1175 0.0737 0.083 Uiso 1 1 calc R . .
H18B H 0.1478 0.2036 0.1029 0.083 Uiso 1 1 calc R . .
C19 C 0.1560(16) 0.1517(10) 0.0059(8) 0.078(6) Uani 1 1 d . . .
H19A H 0.1732 0.0999 -0.0272 0.094 Uiso 1 1 calc R . .
H19B H 0.2167 0.1881 0.0029 0.094 Uiso 1 1 calc R . .
C20 C 0.0475(9) 0.1724(7) -0.0160(6) 0.038(3) Uani 1 1 d . . .
H20A H 0.0532 0.1720 -0.0625 0.056 Uiso 1 1 calc R . .
H20B H 0.0294 0.2240 0.0156 0.056 Uiso 1 1 calc R . .
H20C H -0.0133 0.1353 -0.0160 0.056 Uiso 1 1 calc R . .
N2 N 0.7597(7) 0.6192(5) 0.1103(4) 0.027(2) Uani 1 1 d . . .
C21 C 0.7618(9) 0.5334(6) 0.0936(6) 0.038(3) Uani 1 1 d . . .
H21A H 0.7826 0.5077 0.0451 0.045 Uiso 1 1 calc R . .
H21B H 0.8233 0.5244 0.1226 0.045 Uiso 1 1 calc R . .
C22 C 0.6531(10) 0.4958(7) 0.1033(7) 0.042(3) Uani 1 1 d . . .
H22A H 0.5926 0.4982 0.0704 0.050 Uiso 1 1 calc R . .
H22B H 0.6273 0.5232 0.1505 0.050 Uiso 1 1 calc R . .
C23 C 0.6727(11) 0.4124(7) 0.0917(7) 0.050(3) Uani 1 1 d . . .
H23A H 0.6012 0.3877 0.0982 0.074 Uiso 1 1 calc R . .
H23B H 0.7321 0.4104 0.1247 0.074 Uiso 1 1 calc R . .
H23C H 0.6975 0.3854 0.0449 0.074 Uiso 1 1 calc R . .
C24 C 0.8803(8) 0.6445(7) 0.0993(5) 0.030(2) Uani 1 1 d . . .
H24A H 0.9343 0.6312 0.1297 0.036 Uiso 1 1 calc R . .
H24B H 0.8839 0.7013 0.1148 0.036 Uiso 1 1 calc R . .
C25 C 0.9239(10) 0.6115(8) 0.0267(6) 0.045(3) Uani 1 1 d . . .
H25A H 0.9169 0.5546 0.0089 0.054 Uiso 1 1 calc R . .
H25B H 0.8762 0.6289 -0.0038 0.054 Uiso 1 1 calc R . .
C26 C 1.0470(10) 0.6370(9) 0.0260(6) 0.049(4) Uani 1 1 d . . .
H26A H 1.0738 0.6144 -0.0209 0.074 Uiso 1 1 calc R . .
H26B H 1.0941 0.6201 0.0564 0.074 Uiso 1 1 calc R . .
H26C H 1.0535 0.6932 0.0420 0.074 Uiso 1 1 calc R . .
C27 C 0.6726(9) 0.6330(6) 0.0619(5) 0.029(2) Uani 1 1 d . . .
H27A H 0.6870 0.5978 0.0144 0.035 Uiso 1 1 calc R . .
H27B H 0.5952 0.6190 0.0728 0.035 Uiso 1 1 calc R . .
C28 C 0.6719(9) 0.7122(6) 0.0635(5) 0.031(3) Uani 1 1 d . . .
H28A H 0.7443 0.7246 0.0457 0.037 Uiso 1 1 calc R . .
H28B H 0.6663 0.7491 0.1115 0.037 Uiso 1 1 calc R . .
C29 C 0.5698(10) 0.7198(8) 0.0195(6) 0.040(3) Uani 1 1 d . . .
H29A H 0.5702 0.7723 0.0205 0.060 Uiso 1 1 calc R . .
H29B H 0.4982 0.7085 0.0378 0.060 Uiso 1 1 calc R . .
H29C H 0.5758 0.6833 -0.0280 0.060 Uiso 1 1 calc R . .
C31 C 0.7297(8) 0.6661(5) 0.1835(5) 0.021(2) Uani 1 1 d . . .
H31A H 0.7430 0.7212 0.1918 0.025 Uiso 1 1 calc R . .
H31B H 0.6467 0.6573 0.1877 0.025 Uiso 1 1 calc R . .
C32 C 0.7938(9) 0.6503(6) 0.2397(5) 0.030(2) Uani 1 1 d . . .
H32A H 0.7641 0.6012 0.2413 0.036 Uiso 1 1 calc R . .
H32B H 0.8763 0.6458 0.2300 0.036 Uiso 1 1 calc R . .
C33 C 0.7790(9) 0.7138(7) 0.3068(5) 0.035(3) Uani 1 1 d . . .
H33A H 0.8201 0.7031 0.3431 0.053 Uiso 1 1 calc R . .
H33B H 0.6972 0.7180 0.3162 0.053 Uiso 1 1 calc R . .
H33C H 0.8099 0.7622 0.3053 0.053 Uiso 1 1 calc R . .
N3 N 0.7875(7) 0.3903(5) 0.3439(4) 0.0207(18) Uani 1 1 d . . .
C34 C 0.8495(10) 0.3510(8) 0.3840(6) 0.042(3) Uani 1 1 d . . .
H34A H 0.8064 0.3585 0.4257 0.051 Uiso 1 1 calc R . .
H34B H 0.8457 0.2951 0.3559 0.051 Uiso 1 1 calc R . .
C35 C 0.9691(11) 0.3742(9) 0.4055(6) 0.051(3) Uani 1 1 d . . .
H35A H 0.9748 0.4290 0.4371 0.061 Uiso 1 1 calc R . .
H35B H 1.0141 0.3687 0.3649 0.061 Uiso 1 1 calc R . .
C36 C 1.0184(9) 0.3244(8) 0.4421(6) 0.041(3) Uani 1 1 d . . .
H36A H 1.0988 0.3407 0.4564 0.062 Uiso 1 1 calc R . .
H36B H 1.0137 0.2703 0.4106 0.062 Uiso 1 1 calc R . .
H36C H 0.9742 0.3305 0.4826 0.062 Uiso 1 1 calc R . .
C37 C 0.8485(10) 0.3796(8) 0.2778(6) 0.042(3) Uani 1 1 d . . .
H37A H 0.7977 0.3972 0.2489 0.051 Uiso 1 1 calc R . .
H37B H 0.9185 0.4141 0.2902 0.051 Uiso 1 1 calc R . .
C38 C 0.8820(12) 0.3022(9) 0.2361(6) 0.055(4) Uani 1 1 d . . .
H38A H 0.8212 0.2646 0.2369 0.066 Uiso 1 1 calc R . .
H38B H 0.9532 0.2914 0.2568 0.066 Uiso 1 1 calc R . .
C39 C 0.9022(10) 0.2906(7) 0.1619(5) 0.040(3) Uani 1 1 d . . .
H39A H 0.9270 0.2383 0.1372 0.060 Uiso 1 1 calc R . .
H39B H 0.9617 0.3279 0.1607 0.060 Uiso 1 1 calc R . .
H39C H 0.8308 0.2981 0.1401 0.060 Uiso 1 1 calc R . .
C40 C 0.7849(10) 0.4754(6) 0.3877(6) 0.036(3) Uani 1 1 d . . .
H40A H 0.7569 0.4808 0.4332 0.043 Uiso 1 1 calc R . .
H40B H 0.8647 0.4973 0.3951 0.043 Uiso 1 1 calc R . .
C41 C 0.7131(11) 0.5232(7) 0.3605(6) 0.045(3) Uani 1 1 d . . .
H41A H 0.6326 0.5024 0.3522 0.054 Uiso 1 1 calc R . .
H41B H 0.7425 0.5221 0.3165 0.054 Uiso 1 1 calc R . .
C42 C 0.7188(12) 0.6052(7) 0.4133(6) 0.044(3) Uani 1 1 d . . .
H42A H 0.6712 0.6371 0.3968 0.066 Uiso 1 1 calc R . .
H42B H 0.7984 0.6257 0.4204 0.066 Uiso 1 1 calc R . .
H42C H 0.6905 0.6057 0.4569 0.066 Uiso 1 1 calc R . .
C43 C 0.6653(9) 0.3543(7) 0.3227(6) 0.033(3) Uani 1 1 d . . .
H43A H 0.6300 0.3774 0.2922 0.040 Uiso 1 1 calc R . .
H43B H 0.6714 0.2987 0.2951 0.040 Uiso 1 1 calc R . .
C44 C 0.5861(10) 0.3622(7) 0.3785(6) 0.041(3) Uani 1 1 d . . .
H44A H 0.5712 0.4172 0.4032 0.049 Uiso 1 1 calc R . .
H44B H 0.6223 0.3432 0.4117 0.049 Uiso 1 1 calc R . .
C45 C 0.4751(9) 0.3180(7) 0.3507(6) 0.037(3) Uani 1 1 d . . .
H45A H 0.4239 0.3248 0.3885 0.055 Uiso 1 1 calc R . .
H45B H 0.4895 0.2633 0.3274 0.055 Uiso 1 1 calc R . .
H45C H 0.4390 0.3369 0.3179 0.055 Uiso 1 1 calc R . .
N4 N 0.2390(6) 0.9485(4) 0.3861(4) 0.0168(16) Uani 1 1 d . . .
C46 C 0.2117(8) 1.0322(5) 0.4237(5) 0.020(2) Uani 1 1 d . . .
H46A H 0.1365 1.0407 0.4056 0.024 Uiso 1 1 calc R . .
H46B H 0.2039 1.0417 0.4729 0.024 Uiso 1 1 calc R . .
C47 C 0.2975(9) 1.0896(6) 0.4182(5) 0.025(2) Uani 1 1 d . . .
H47A H 0.3019 1.0835 0.3695 0.030 Uiso 1 1 calc R . .
H47B H 0.3740 1.0805 0.4342 0.030 Uiso 1 1 calc R . .
C48 C 0.2648(10) 1.1711(6) 0.4612(5) 0.033(3) Uani 1 1 d . . .
H48A H 0.3222 1.2080 0.4568 0.049 Uiso 1 1 calc R . .
H48B H 0.2618 1.1774 0.5094 0.049 Uiso 1 1 calc R . .
H48C H 0.1895 1.1804 0.4449 0.049 Uiso 1 1 calc R . .
C49 C 0.3466(7) 0.9317(6) 0.4187(4) 0.019(2) Uani 1 1 d . . .
H49A H 0.4121 0.9609 0.4098 0.023 Uiso 1 1 calc R . .
H49B H 0.3384 0.9515 0.4691 0.023 Uiso 1 1 calc R . .
C50 C 0.3757(8) 0.8484(6) 0.3948(5) 0.024(2) Uani 1 1 d . . .
H50A H 0.3815 0.8267 0.3443 0.029 Uiso 1 1 calc R . .
H50B H 0.3144 0.8187 0.4069 0.029 Uiso 1 1 calc R . .
C51 C 0.4893(9) 0.8421(7) 0.4290(5) 0.031(3) Uani 1 1 d . . .
H51A H 0.5081 0.7880 0.4138 0.047 Uiso 1 1 calc R . .
H51B H 0.4831 0.8636 0.4791 0.047 Uiso 1 1 calc R . .
H51C H 0.5499 0.8709 0.4163 0.047 Uiso 1 1 calc R . .
C52 C 0.2603(7) 0.9306(6) 0.3102(4) 0.0161(19) Uani 1 1 d . . .
H52A H 0.3343 0.9563 0.3073 0.019 Uiso 1 1 calc R . .
H52B H 0.2684 0.8745 0.2868 0.019 Uiso 1 1 calc R . .
C53 C 0.1685(8) 0.9548(6) 0.2711(4) 0.021(2) Uani 1 1 d . . .
H53A H 0.0925 0.9338 0.2771 0.026 Uiso 1 1 calc R . .
H53B H 0.1666 1.0116 0.2896 0.026 Uiso 1 1 calc R . .
C54 C 0.1935(10) 0.9253(7) 0.1954(5) 0.032(3) Uani 1 1 d . . .
H54A H 0.1347 0.9419 0.1707 0.048 Uiso 1 1 calc R . .
H54B H 0.1931 0.8690 0.1770 0.048 Uiso 1 1 calc R . .
H54C H 0.2690 0.9459 0.1897 0.048 Uiso 1 1 calc R . .
C55 C 0.1367(8) 0.8972(6) 0.3895(5) 0.020(2) Uani 1 1 d . . .
H55A H 0.0682 0.9111 0.3687 0.024 Uiso 1 1 calc R . .
H55B H 0.1520 0.8432 0.3609 0.024 Uiso 1 1 calc R . .
C56 C 0.1085(8) 0.9016(6) 0.4601(5) 0.021(2) Uani 1 1 d . . .
H56A H 0.0852 0.9540 0.4883 0.026 Uiso 1 1 calc R . .
H56B H 0.1772 0.8907 0.4830 0.026 Uiso 1 1 calc R . .
C57 C 0.0120(9) 0.8433(6) 0.4545(5) 0.029(2) Uani 1 1 d . . .
H57A H -0.0067 0.8465 0.5006 0.043 Uiso 1 1 calc R . .
H57B H 0.0360 0.7915 0.4273 0.043 Uiso 1 1 calc R . .
H57C H -0.0559 0.8544 0.4320 0.043 Uiso 1 1 calc R . .

loop_
_atom_site_aniso_label
_atom_site_aniso_U_11
_atom_site_aniso_U_22
_atom_site_aniso_U_33
_atom_site_aniso_U_23
_atom_site_aniso_U_13
_atom_site_aniso_U_12
Ge1 0.0196(5) 0.0192(6) 0.0242(5) 0.0053(4) 0.0067(4) -0.0009(4)
C1 0.032(6) 0.038(7) 0.034(6) 0.008(5) 0.015(5) 0.006(5)
C2 0.037(7) 0.041(7) 0.043(7) 0.008(6) 0.009(6) -0.001(6)
Ge4 0.0496(7) 0.0159(6) 0.0202(5) 0.0042(4) 0.0160(5) 0.0075(5)
C3 0.146(16) 0.024(7) 0.024(7) 0.010(6) 0.026(9) -0.008(9)
C4 0.17(2) 0.056(11) 0.056(11) 0.039(10) 0.018(12) -0.011(12)
Sn2 0.0268(4) 0.0415(5) 0.0187(4) 0.0127(3) -0.0022(3) -0.0020(3)
Sn3 0.0179(3) 0.0193(4) 0.0251(4) 0.0010(3) 0.0028(3) -0.0002(3)
Sn5 0.0589(5) 0.0292(4) 0.0370(5) 0.0151(4) 0.0064(4) 0.0096(4)
Sn6 0.0320(4) 0.0236(4) 0.0206(4) 0.0049(3) -0.0054(3) -0.0084(3)
Sn7 0.0509(5) 0.0232(4) 0.0191(4) 0.0098(3) 0.0004(3) -0.0010(3)
Sn8 0.0325(4) 0.0545(6) 0.0618(6) 0.0276(5) 0.0108(4) 0.0106(4)
Sn9 0.0393(4) 0.0430(5) 0.0251(4) 0.0117(4) 0.0013(3) -0.0142(4)
Ge10 0.0237(5) 0.0311(6) 0.0144(5) 0.0028(4) 0.0010(4) 0.0088(5)
C5 0.047(7) 0.066(9) 0.022(6) 0.011(6) 0.008(5) 0.029(7)
C6 0.079(11) 0.090(13) 0.030(7) 0.015(8) 0.009(7) 0.030(9)
Ge13 0.0225(5) 0.0171(5) 0.0264(6) 0.0069(4) -0.0015(4) 0.0021(4)
C7 0.033(6) 0.027(6) 0.036(6) 0.007(5) -0.009(5) -0.008(5)
C8 0.035(6) 0.027(6) 0.047(7) 0.010(5) -0.019(5) -0.010(5)
Sn11 0.0297(4) 0.0281(4) 0.0438(5) 0.0176(4) 0.0033(3) 0.0007(3)
Sn12 0.0259(4) 0.0321(4) 0.0201(4) 0.0060(3) 0.0004(3) 0.0114(3)
Sn14 0.0219(4) 0.0230(4) 0.0342(4) 0.0096(3) -0.0090(3) 0.0004(3)
Sn15 0.0295(4) 0.0310(4) 0.0197(4) 0.0092(3) 0.0021(3) 0.0044(3)
Sn16 0.0279(4) 0.0355(5) 0.0400(5) 0.0104(4) -0.0005(3) -0.0044(3)
Sn17 0.0259(4) 0.0357(4) 0.0305(4) 0.0124(3) 0.0105(3) 0.0118(3)
Sn18 0.0543(5) 0.0364(5) 0.0430(5) 0.0063(4) -0.0054(4) 0.0088(4)
N1 0.020(4) 0.017(4) 0.019(4) 0.004(3) 0.002(3) 0.004(3)
C9 0.075(10) 0.035(8) 0.082(11) 0.008(8) -0.040(9) 0.009(7)
C10 0.089(11) 0.042(8) 0.039(8) 0.007(6) -0.005(7) 0.006(8)
C11 0.066(9) 0.036(8) 0.054(8) -0.001(6) 0.025(7) -0.002(7)
C12 0.056(9) 0.097(12) 0.024(6) 0.014(7) 0.005(6) -0.044(8)
C13 0.049(8) 0.087(12) 0.040(8) -0.010(8) 0.002(7) -0.016(8)
C14 0.051(8) 0.049(8) 0.026(6) 0.012(6) 0.005(5) -0.011(6)
C15 0.040(8) 0.088(11) 0.030(7) -0.006(7) 0.013(6) -0.030(7)
C16 0.059(9) 0.062(10) 0.045(8) 0.023(7) 0.002(7) 0.002(7)
C17 0.028(6) 0.027(6) 0.033(6) 0.013(5) -0.002(5) 0.001(5)
C18 0.101(12) 0.024(7) 0.069(10) 0.006(7) -0.057(9) 0.010(7)
C19 0.097(13) 0.066(11) 0.051(9) -0.001(8) -0.023(9) 0.045(10)
C20 0.033(6) 0.048(8) 0.032(6) 0.015(6) 0.000(5) 0.007(5)
N2 0.019(4) 0.018(4) 0.033(5) 0.000(4) -0.012(4) 0.000(3)
C21 0.030(6) 0.029(6) 0.047(7) 0.007(5) -0.007(5) 0.001(5)
C22 0.033(6) 0.037(7) 0.050(7) 0.012(6) 0.000(6) -0.013(5)
C23 0.040(7) 0.038(7) 0.062(9) 0.010(6) 0.007(6) -0.021(6)
C24 0.016(5) 0.045(7) 0.023(5) 0.007(5) -0.005(4) 0.004(5)
C25 0.031(6) 0.072(9) 0.022(6) 0.006(6) -0.001(5) 0.010(6)
C26 0.032(6) 0.087(11) 0.034(7) 0.026(7) 0.009(5) 0.020(7)
C27 0.020(5) 0.034(6) 0.024(5) 0.000(5) -0.005(4) 0.013(5)
C28 0.030(6) 0.041(7) 0.022(5) 0.009(5) -0.002(4) 0.017(5)
C29 0.042(7) 0.054(8) 0.026(6) 0.016(6) -0.003(5) 0.017(6)
C31 0.016(5) 0.017(5) 0.028(5) 0.007(4) 0.002(4) -0.002(4)
C32 0.025(5) 0.037(7) 0.035(6) 0.023(5) -0.003(5) -0.005(5)
C33 0.028(6) 0.057(8) 0.028(6) 0.028(6) -0.006(5) -0.005(5)
N3 0.023(4) 0.020(4) 0.018(4) 0.008(3) 0.000(3) -0.004(3)
C34 0.041(7) 0.051(8) 0.036(7) 0.016(6) 0.001(5) 0.017(6)
C35 0.053(8) 0.071(10) 0.026(6) 0.016(6) 0.003(6) -0.002(7)
C36 0.024(6) 0.064(9) 0.041(7) 0.026(6) 0.002(5) 0.010(6)
C37 0.034(6) 0.061(9) 0.027(6) 0.010(6) 0.005(5) 0.008(6)
C38 0.045(8) 0.080(11) 0.034(7) 0.014(7) 0.002(6) 0.009(7)
C39 0.044(7) 0.048(8) 0.025(6) 0.008(5) 0.014(5) 0.001(6)
C40 0.031(6) 0.032(7) 0.038(6) 0.007(5) -0.003(5) -0.007(5)
C41 0.047(7) 0.051(8) 0.037(7) 0.015(6) -0.004(6) 0.001(6)
C42 0.073(9) 0.024(6) 0.035(7) 0.012(5) -0.003(6) 0.002(6)
C43 0.034(6) 0.027(6) 0.038(6) 0.011(5) -0.001(5) -0.001(5)
C44 0.039(7) 0.038(7) 0.039(7) 0.007(6) 0.004(5) 0.000(5)
C45 0.029(6) 0.030(6) 0.049(7) 0.014(6) 0.000(5) -0.007(5)
N4 0.015(4) 0.022(4) 0.013(4) 0.007(3) 0.000(3) 0.001(3)
C46 0.018(5) 0.023(5) 0.013(5) 0.002(4) 0.001(4) 0.003(4)
C47 0.028(5) 0.025(6) 0.021(5) 0.007(4) 0.001(4) 0.000(4)
C48 0.036(6) 0.027(6) 0.028(6) 0.004(5) 0.000(5) 0.000(5)
C49 0.012(4) 0.032(6) 0.009(4) 0.005(4) -0.004(4) -0.002(4)
C50 0.023(5) 0.033(6) 0.015(5) 0.007(4) 0.003(4) 0.004(4)
C51 0.024(5) 0.044(7) 0.029(6) 0.017(5) -0.004(5) 0.002(5)
C52 0.013(4) 0.026(5) 0.009(4) 0.007(4) 0.002(3) -0.002(4)
C53 0.023(5) 0.026(6) 0.011(5) 0.004(4) -0.002(4) 0.003(4)
C54 0.042(6) 0.036(7) 0.023(6) 0.016(5) 0.000(5) 0.000(5)
C55 0.014(5) 0.027(6) 0.017(5) 0.004(4) -0.001(4) -0.001(4)
C56 0.022(5) 0.022(5) 0.020(5) 0.007(4) 0.003(4) 0.002(4)
C57 0.026(5) 0.030(6) 0.029(6) 0.010(5) 0.000(4) -0.006(5)

loop_
_atom_type_symbol
_atom_type_description
_atom_type_scat_dispersion_real
_atom_type_scat_dispersion_imag
_atom_type_scat_source
C C 0.0033 0.0016 'International Tables Vol C Tables 4.2.6.8 and 6.1.1.4'
H H 0.0000 0.0000 'International Tables Vol C Tables 4.2.6.8 and 6.1.1.4'
N N 0.0061 0.0033 'International Tables Vol C Tables 4.2.6.8 and 6.1.1.4'
Ge Ge 0.1547 1.8001 'International Tables Vol C Tables 4.2.6.8 and 6.1.1.4'
Sn Sn -0.6537 1.4246 'International Tables Vol C Tables 4.2.6.8 and 6.1.1.4'

loop_
_geom_angle_atom_site_label_1
_geom_angle_atom_site_label_2
_geom_angle_atom_site_label_3
_geom_angle
_geom_angle_site_symmetry_1
_geom_angle_site_symmetry_3
_geom_angle_publ_flag
C1 Ge1 Sn8 125.6(3) . . ?
C1 Ge1 Sn7 118.7(4) . . ?
Sn8 Ge1 Sn7 103.53(4) . . ?
C1 Ge1 Sn2 112.1(3) . . ?
Sn8 Ge1 Sn2 65.31(4) . . ?
Sn7 Ge1 Sn2 121.22(4) . . ?
C1 Ge1 Sn3 109.7(3) . . ?
Sn8 Ge1 Sn3 118.20(4) . . ?
Sn7 Ge1 Sn3 66.42(3) . . ?
Sn2 Ge1 Sn3 70.34(3) . . ?
C2 C1 Ge1 127.4(11) . . ?
C3 Ge4 Sn8 119.4(6) . . ?
C3 Ge4 Sn7 127.8(5) . . ?
Sn8 Ge4 Sn7 103.75(5) . . ?
C3 Ge4 Sn5 106.5(4) . . ?
Sn8 Ge4 Sn5 64.34(4) . . ?
Sn7 Ge4 Sn5 118.55(4) . . ?
C3 Ge4 Sn6 109.9(6) . . ?
Sn8 Ge4 Sn6 119.36(4) . . ?
Sn7 Ge4 Sn6 66.61(3) . . ?
Sn5 Ge4 Sn6 69.76(3) . . ?
C4 C3 Ge4 135(2) . . ?
Ge1 Sn2 Sn8 55.27(3) . . ?
Ge1 Sn2 Sn9 103.23(3) . . ?
Sn8 Sn2 Sn9 109.62(3) . . ?
Ge1 Sn2 Sn5 91.26(3) . . ?
Sn8 Sn2 Sn5 57.64(3) . . ?
Sn9 Sn2 Sn5 57.36(3) . . ?
Ge1 Sn2 Sn3 55.21(3) . . ?
Sn8 Sn2 Sn3 99.13(3) . . ?
Sn9 Sn2 Sn3 56.26(2) . . ?
Sn5 Sn2 Sn3 88.75(3) . . ?
Ge1 Sn3 Sn9 103.62(4) . . ?
Ge1 Sn3 Sn7 55.02(3) . . ?
Sn9 Sn3 Sn7 112.18(3) . . ?
Ge1 Sn3 Sn6 91.69(3) . . ?
Sn9 Sn3 Sn6 58.16(2) . . ?
Sn7 Sn3 Sn6 59.47(2) . . ?
Ge1 Sn3 Sn2 54.46(3) . . ?
Sn9 Sn3 Sn2 57.46(2) . . ?
Sn7 Sn3 Sn2 99.85(3) . . ?
Sn6 Sn3 Sn2 90.19(3) . . ?
Ge4 Sn5 Sn8 55.48(4) . . ?
Ge4 Sn5 Sn9 106.28(4) . . ?
Sn8 Sn5 Sn9 115.12(4) . . ?
Ge4 Sn5 Sn2 94.71(4) . . ?
Sn8 Sn5 Sn2 60.24(3) . . ?
Sn9 Sn5 Sn2 60.88(3) . . ?
Ge4 Sn5 Sn6 55.67(3) . . ?
Sn8 Sn5 Sn6 101.26(3) . . ?
Sn9 Sn5 Sn6 57.91(3) . . ?
Sn2 Sn5 Sn6 93.14(3) . . ?
Ge4 Sn6 Sn9 103.42(4) . . ?
Ge4 Sn6 Sn7 55.83(3) . . ?
Sn9 Sn6 Sn7 111.64(3) . . ?
Ge4 Sn6 Sn3 92.08(3) . . ?
Sn9 Sn6 Sn3 58.03(2) . . ?
Sn7 Sn6 Sn3 59.00(2) . . ?
Ge4 Sn6 Sn5 54.57(3) . . ?
Sn9 Sn6 Sn5 55.75(3) . . ?
Sn7 Sn6 Sn5 98.98(3) . . ?
Sn3 Sn6 Sn5 87.92(3) . . ?
Ge1 Sn7 Ge4 74.28(4) . . ?
Ge1 Sn7 Sn3 58.57(3) . . ?
Ge4 Sn7 Sn3 94.87(3) . . ?
Ge1 Sn7 Sn6 95.30(3) . . ?
Ge4 Sn7 Sn6 57.56(3) . . ?
Sn3 Sn7 Sn6 61.54(2) . . ?
Ge4 Sn8 Ge1 76.96(4) . . ?
Ge4 Sn8 Sn5 60.19(4) . . ?
Ge1 Sn8 Sn5 96.93(4) . . ?
Ge4 Sn8 Sn2 99.05(4) . . ?
Ge1 Sn8 Sn2 59.42(3) . . ?
Sn5 Sn8 Sn2 62.13(3) . . ?
Sn5 Sn9 Sn3 97.44(3) . . ?
Sn5 Sn9 Sn6 66.34(3) . . ?
Sn3 Sn9 Sn6 63.81(3) . . ?
Sn5 Sn9 Sn2 61.76(3) . . ?
Sn3 Sn9 Sn2 66.28(3) . . ?
Sn6 Sn9 Sn2 98.73(3) . . ?
C5 Ge10 Sn16 123.2(4) . . ?
C5 Ge10 Sn17 123.8(4) . . ?
Sn16 Ge10 Sn17 104.62(4) . . ?
C5 Ge10 Sn11 105.8(5) . . ?
Sn16 Ge10 Sn11 120.00(4) . . ?
Sn17 Ge10 Sn11 67.45(3) . . ?
C5 Ge10 Sn12 105.8(3) . . ?
Sn16 Ge10 Sn12 65.90(3) . . ?
Sn17 Ge10 Sn12 120.55(4) . . ?
Sn11 Ge10 Sn12 69.33(3) . . ?
C6 C5 Ge10 124.3(11) . . ?
C7 Ge13 Sn16 123.3(3) . . ?
C7 Ge13 Sn17 124.6(4) . . ?
Sn16 Ge13 Sn17 104.33(4) . . ?
C7 Ge13 Sn15 104.6(4) . . ?
Sn16 Ge13 Sn15 66.29(3) . . ?
Sn17 Ge13 Sn15 120.35(4) . . ?
C7 Ge13 Sn14 106.7(3) . . ?
Sn16 Ge13 Sn14 119.12(4) . . ?
Sn17 Ge13 Sn14 65.95(3) . . ?
Sn15 Ge13 Sn14 69.55(3) . . ?
C8 C7 Ge13 124.7(10) . . ?
Ge10 Sn11 Sn18 104.06(4) . . ?
Ge10 Sn11 Sn14 92.75(3) . . ?
Sn18 Sn11 Sn14 57.62(3) . . ?
Ge10 Sn11 Sn17 55.79(3) . . ?
Sn18 Sn11 Sn17 111.69(3) . . ?
Sn14 Sn11 Sn17 59.45(2) . . ?
Ge10 Sn11 Sn12 55.95(3) . . ?
Sn18 Sn11 Sn12 56.57(3) . . ?
Sn14 Sn11 Sn12 90.33(3) . . ?
Sn17 Sn11 Sn12 101.28(3) . . ?
Ge10 Sn12 Sn18 102.30(4) . . ?
Ge10 Sn12 Sn16 55.29(3) . . ?
Sn18 Sn12 Sn16 111.91(3) . . ?
Ge10 Sn12 Sn15 92.61(3) . . ?
Sn18 Sn12 Sn15 58.29(3) . . ?
Sn16 Sn12 Sn15 60.01(3) . . ?
Ge10 Sn12 Sn11 54.73(3) . . ?
Sn18 Sn12 Sn11 55.74(3) . . ?
Sn16 Sn12 Sn11 100.21(3) . . ?
Sn15 Sn12 Sn11 90.51(3) . . ?
Ge13 Sn14 Sn18 103.20(4) . . ?
Ge13 Sn14 Sn17 55.57(3) . . ?
Sn18 Sn14 Sn17 112.34(3) . . ?
Ge13 Sn14 Sn11 92.25(3) . . ?
Sn18 Sn14 Sn11 57.39(3) . . ?
Sn17 Sn14 Sn11 60.40(3) . . ?
Ge13 Sn14 Sn15 55.04(3) . . ?
Sn18 Sn14 Sn15 56.41(3) . . ?
Sn17 Sn14 Sn15 100.82(3) . . ?
Sn11 Sn14 Sn15 89.63(3) . . ?
Ge13 Sn15 Sn18 102.47(4) . . ?
Ge13 Sn15 Sn16 55.25(3) . . ?
Sn18 Sn15 Sn16 110.61(3) . . ?
Ge13 Sn15 Sn12 92.42(3) . . ?
Sn18 Sn15 Sn12 57.65(3) . . ?
Sn16 Sn15 Sn12 59.19(3) . . ?
Ge13 Sn15 Sn14 55.40(3) . . ?
Sn18 Sn15 Sn14 55.20(3) . . ?
Sn16 Sn15 Sn14 99.83(3) . . ?
Sn12 Sn15 Sn14 89.53(3) . . ?
Ge10 Sn16 Ge13 74.98(4) . . ?
Ge10 Sn16 Sn12 58.81(3) . . ?
Ge13 Sn16 Sn12 95.58(3) . . ?
Ge10 Sn16 Sn15 95.38(4) . . ?
Ge13 Sn16 Sn15 58.47(3) . . ?
Sn12 Sn16 Sn15 60.80(2) . . ?
Ge13 Sn17 Ge10 74.02(4) . . ?
Ge13 Sn17 Sn14 58.48(3) . . ?
Ge10 Sn17 Sn14 93.85(3) . . ?
Ge13 Sn17 Sn11 93.92(3) . . ?
Ge10 Sn17 Sn11 56.76(3) . . ?
Sn14 Sn17 Sn11 60.15(3) . . ?
Sn11 Sn18 Sn14 64.99(3) . . ?
Sn11 Sn18 Sn12 67.69(3) . . ?
Sn14 Sn18 Sn12 101.37(3) . . ?
Sn11 Sn18 Sn15 101.22(3) . . ?
Sn14 Sn18 Sn15 68.39(3) . . ?
Sn12 Sn18 Sn15 64.06(3) . . ?
C12 N1 C18 111.4(11) . . ?
C12 N1 C15 110.8(8) . . ?
C18 N1 C15 107.7(11) . . ?
C12 N1 C9 110.2(11) . . ?
C18 N1 C9 108.7(9) . . ?
C15 N1 C9 108.0(10) . . ?
C10 C9 N1 121.6(13) . . ?
C9 C10 C11 110.3(13) . . ?
C13 C12 N1 121.1(14) . . ?
C12 C13 C14 117.4(15) . . ?
C16 C15 N1 121.3(14) . . ?
C15 C16 C17 111.1(12) . . ?
C19 C18 N1 126.6(15) . . ?
C18 C19 C20 117.1(15) . . ?
C31 N2 C21 114.0(8) . . ?
C31 N2 C27 108.6(7) . . ?
C21 N2 C27 108.8(8) . . ?
C31 N2 C24 108.4(7) . . ?
C21 N2 C24 106.1(8) . . ?
C27 N2 C24 111.0(8) . . ?
C22 C21 N2 116.0(9) . . ?
C21 C22 C23 109.5(10) . . ?
N2 C24 C25 117.6(9) . . ?
C26 C25 C24 110.8(9) . . ?
C28 C27 N2 116.1(8) . . ?
C27 C28 C29 109.9(10) . . ?
C32 C31 N2 116.9(8) . . ?
C33 C32 C31 109.8(9) . . ?
C34 N3 C40 108.9(8) . . ?
C34 N3 C37 110.5(8) . . ?
C40 N3 C37 109.3(8) . . ?
C34 N3 C43 110.1(8) . . ?
C40 N3 C43 110.9(8) . . ?
C37 N3 C43 107.0(8) . . ?
C35 C34 N3 118.4(11) . . ?
C34 C35 C36 110.3(11) . . ?
C38 C37 N3 117.4(11) . . ?
C37 C38 C39 113.5(12) . . ?
C41 C40 N3 117.1(9) . . ?
C40 C41 C42 108.3(10) . . ?
C44 C43 N3 117.2(9) . . ?
C43 C44 C45 111.1(10) . . ?
C49 N4 C46 109.3(7) . . ?
C49 N4 C55 111.2(7) . . ?
C46 N4 C55 108.9(7) . . ?
C49 N4 C52 108.0(7) . . ?
C46 N4 C52 111.5(7) . . ?
C55 N4 C52 107.9(7) . . ?
C47 C46 N4 115.5(8) . . ?
C46 C47 C48 110.8(8) . . ?
C50 C49 N4 116.1(7) . . ?
C49 C50 C51 109.3(8) . . ?
C53 C52 N4 115.7(7) . . ?
C54 C53 C52 109.9(8) . . ?
C56 C55 N4 115.9(7) . . ?
C55 C56 C57 109.5(8) . . ?

loop_
_geom_bond_atom_site_label_1
_geom_bond_atom_site_label_2
_geom_bond_distance
_geom_bond_site_symmetry_2
_geom_bond_publ_flag
Ge1 C1 1.983(12) . ?
Ge1 Sn8 2.6446(14) . ?
Ge1 Sn7 2.6849(13) . ?
Ge1 Sn2 2.7703(13) . ?
Ge1 Sn3 2.7961(12) . ?
C1 C2 1.266(16) . ?
Ge4 C3 1.909(14) . ?
Ge4 Sn8 2.6002(15) . ?
Ge4 Sn7 2.7207(13) . ?
Ge4 Sn5 2.7382(14) . ?
Ge4 Sn6 2.7750(14) . ?
C3 C4 1.11(2) . ?
Sn2 Sn8 2.9236(12) . ?
Sn2 Sn9 2.9524(11) . ?
Sn2 Sn5 2.9771(12) . ?
Sn2 Sn3 3.2061(10) . ?
Sn3 Sn9 2.9122(11) . ?
Sn3 Sn7 3.0034(10) . ?
Sn3 Sn6 3.0805(10) . ?
Sn5 Sn8 2.8447(13) . ?
Sn5 Sn9 2.8455(12) . ?
Sn5 Sn6 3.1530(11) . ?
Sn6 Sn9 2.9163(10) . ?
Sn6 Sn7 3.0181(10) . ?
Ge10 C5 1.966(12) . ?
Ge10 Sn16 2.6741(14) . ?
Ge10 Sn17 2.7114(12) . ?
Ge10 Sn11 2.7422(13) . ?
Ge10 Sn12 2.7829(12) . ?
C5 C6 1.35(2) . ?
Ge13 C7 1.968(12) . ?
Ge13 Sn16 2.6870(13) . ?
Ge13 Sn17 2.7090(13) . ?
Ge13 Sn15 2.7874(12) . ?
Ge13 Sn14 2.7998(12) . ?
C7 C8 1.288(16) . ?
Sn11 Sn18 2.8075(12) . ?
Sn11 Sn14 3.0205(11) . ?
Sn11 Sn17 3.0280(11) . ?
Sn11 Sn12 3.1426(11) . ?
Sn12 Sn18 2.8351(11) . ?
Sn12 Sn16 2.9694(12) . ?
Sn12 Sn15 3.0180(10) . ?
Sn14 Sn18 2.8147(12) . ?
Sn14 Sn17 2.9991(11) . ?
Sn14 Sn15 3.1869(10) . ?
Sn15 Sn18 2.8553(13) . ?
Sn15 Sn16 2.9943(11) . ?
N1 C12 1.468(14) . ?
N1 C18 1.497(15) . ?
N1 C15 1.513(15) . ?
N1 C9 1.519(16) . ?
C9 C10 1.44(2) . ?
C10 C11 1.511(19) . ?
C12 C13 1.43(2) . ?
C13 C14 1.488(19) . ?
C15 C16 1.40(2) . ?
C16 C17 1.536(17) . ?
C18 C19 1.38(2) . ?
C19 C20 1.452(18) . ?
N2 C31 1.515(13) . ?
N2 C21 1.517(14) . ?
N2 C27 1.518(12) . ?
N2 C24 1.524(13) . ?
C21 C22 1.489(16) . ?
C22 C23 1.520(18) . ?
C24 C25 1.525(15) . ?
C25 C26 1.503(17) . ?
C27 C28 1.478(16) . ?
C28 C29 1.534(14) . ?
C31 C32 1.510(14) . ?
C32 C33 1.481(16) . ?
N3 C34 1.503(14) . ?
N3 C40 1.517(14) . ?
N3 C37 1.528(13) . ?
N3 C43 1.538(13) . ?
C34 C35 1.456(18) . ?
C35 C36 1.537(18) . ?
C37 C38 1.460(19) . ?
C38 C39 1.518(16) . ?
C40 C41 1.502(17) . ?
C41 C42 1.520(17) . ?
C43 C44 1.482(16) . ?
C44 C45 1.494(15) . ?
N4 C49 1.515(11) . ?
N4 C46 1.520(12) . ?
N4 C55 1.532(12) . ?
N4 C52 1.533(11) . ?
C46 C47 1.488(14) . ?
C47 C48 1.522(14) . ?
C49 C50 1.507(14) . ?
C50 C51 1.522(14) . ?
C52 C53 1.518(13) . ?
C53 C54 1.516(13) . ?
C55 C56 1.504(13) . ?
C56 C57 1.516(14) . ?

loop_
_geom_torsion_atom_site_label_1
_geom_torsion_atom_site_label_2
_geom_torsion_atom_site_label_3
_geom_torsion_atom_site_label_4
_geom_torsion
_geom_torsion_site_symmetry_1
_geom_torsion_site_symmetry_2
_geom_torsion_site_symmetry_3
_geom_torsion_site_symmetry_4
_geom_torsion_publ_flag
Sn8 Ge1 C1 C2 38.5(12) . . . . ?
Sn7 Ge1 C1 C2 174.5(9) . . . . ?
Sn2 Ge1 C1 C2 -36.2(11) . . . . ?
Sn3 Ge1 C1 C2 -112.3(10) . . . . ?
Sn8 Ge4 C3 C4 -165.0(16) . . . . ?
Sn7 Ge4 C3 C4 53.7(19) . . . . ?
Sn5 Ge4 C3 C4 -95.6(17) . . . . ?
Sn6 Ge4 C3 C4 -21.6(18) . . . . ?
C1 Ge1 Sn2 Sn8 120.3(3) . . . . ?
Sn7 Ge1 Sn2 Sn8 -91.29(5) . . . . ?
Sn3 Ge1 Sn2 Sn8 -135.78(4) . . . . ?
C1 Ge1 Sn2 Sn9 -134.8(3) . . . . ?
Sn8 Ge1 Sn2 Sn9 104.88(4) . . . . ?
Sn7 Ge1 Sn2 Sn9 13.59(6) . . . . ?
Sn3 Ge1 Sn2 Sn9 -30.90(3) . . . . ?
C1 Ge1 Sn2 Sn5 168.5(3) . . . . ?
Sn8 Ge1 Sn2 Sn5 48.18(3) . . . . ?
Sn7 Ge1 Sn2 Sn5 -43.10(5) . . . . ?
Sn3 Ge1 Sn2 Sn5 -87.60(3) . . . . ?
C1 Ge1 Sn2 Sn3 -103.9(3) . . . . ?
Sn8 Ge1 Sn2 Sn3 135.78(4) . . . . ?
Sn7 Ge1 Sn2 Sn3 44.49(4) . . . . ?
C1 Ge1 Sn3 Sn9 138.7(4) . . . . ?
Sn8 Ge1 Sn3 Sn9 -14.54(6) . . . . ?
Sn7 Ge1 Sn3 Sn9 -107.73(3) . . . . ?
Sn2 Ge1 Sn3 Sn9 31.43(3) . . . . ?
C1 Ge1 Sn3 Sn7 -113.6(4) . . . . ?
Sn8 Ge1 Sn3 Sn7 93.19(5) . . . . ?
Sn2 Ge1 Sn3 Sn7 139.16(4) . . . . ?
C1 Ge1 Sn3 Sn6 -163.7(4) . . . . ?
Sn8 Ge1 Sn3 Sn6 43.05(5) . . . . ?
Sn7 Ge1 Sn3 Sn6 -50.13(3) . . . . ?
Sn2 Ge1 Sn3 Sn6 89.03(3) . . . . ?
C1 Ge1 Sn3 Sn2 107.3(4) . . . . ?
Sn8 Ge1 Sn3 Sn2 -45.97(4) . . . . ?
Sn7 Ge1 Sn3 Sn2 -139.16(4) . . . . ?
Sn8 Sn2 Sn3 Ge1 35.49(3) . . . . ?
Sn9 Sn2 Sn3 Ge1 143.04(4) . . . . ?
Sn5 Sn2 Sn3 Ge1 92.41(4) . . . . ?
Ge1 Sn2 Sn3 Sn9 -143.04(4) . . . . ?
Sn8 Sn2 Sn3 Sn9 -107.56(4) . . . . ?
Sn5 Sn2 Sn3 Sn9 -50.64(3) . . . . ?
Ge1 Sn2 Sn3 Sn7 -32.94(3) . . . . ?
Sn8 Sn2 Sn3 Sn7 2.54(4) . . . . ?
Sn9 Sn2 Sn3 Sn7 110.10(3) . . . . ?
Sn5 Sn2 Sn3 Sn7 59.46(3) . . . . ?
Ge1 Sn2 Sn3 Sn6 -91.94(3) . . . . ?
Sn8 Sn2 Sn3 Sn6 -56.45(3) . . . . ?
Sn9 Sn2 Sn3 Sn6 51.10(3) . . . . ?
Sn5 Sn2 Sn3 Sn6 0.47(3) . . . . ?
C3 Ge4 Sn5 Sn8 -115.2(7) . . . . ?
Sn7 Ge4 Sn5 Sn8 92.22(6) . . . . ?
Sn6 Ge4 Sn5 Sn8 139.20(4) . . . . ?
C3 Ge4 Sn5 Sn9 135.2(7) . . . . ?
Sn8 Ge4 Sn5 Sn9 -109.62(4) . . . . ?
Sn7 Ge4 Sn5 Sn9 -17.40(7) . . . . ?
Sn6 Ge4 Sn5 Sn9 29.57(4) . . . . ?
C3 Ge4 Sn5 Sn2 -163.8(7) . . . . ?
Sn8 Ge4 Sn5 Sn2 -48.60(3) . . . . ?
Sn7 Ge4 Sn5 Sn2 43.61(6) . . . . ?
Sn6 Ge4 Sn5 Sn2 90.59(3) . . . . ?
C3 Ge4 Sn5 Sn6 105.6(7) . . . . ?
Sn8 Ge4 Sn5 Sn6 -139.20(4) . . . . ?
Sn7 Ge4 Sn5 Sn6 -46.98(5) . . . . ?
Ge1 Sn2 Sn5 Ge4 -1.09(4) . . . . ?
Sn8 Sn2 Sn5 Ge4 45.40(4) . . . . ?
Sn9 Sn2 Sn5 Ge4 -106.02(4) . . . . ?
Sn3 Sn2 Sn5 Ge4 -56.25(4) . . . . ?
Ge1 Sn2 Sn5 Sn8 -46.48(3) . . . . ?
Sn9 Sn2 Sn5 Sn8 -151.42(4) . . . . ?
Sn3 Sn2 Sn5 Sn8 -101.64(3) . . . . ?
Ge1 Sn2 Sn5 Sn9 104.93(3) . . . . ?
Sn8 Sn2 Sn5 Sn9 151.42(4) . . . . ?
Sn3 Sn2 Sn5 Sn9 49.78(3) . . . . ?
Ge1 Sn2 Sn5 Sn6 54.70(3) . . . . ?
Sn8 Sn2 Sn5 Sn6 101.18(3) . . . . ?
Sn9 Sn2 Sn5 Sn6 -50.23(3) . . . . ?
Sn3 Sn2 Sn5 Sn6 -0.46(3) . . . . ?
C3 Ge4 Sn6 Sn9 -129.2(4) . . . . ?
Sn8 Ge4 Sn6 Sn9 14.15(6) . . . . ?
Sn7 Ge4 Sn6 Sn9 107.22(3) . . . . ?
Sn5 Ge4 Sn6 Sn9 -28.38(4) . . . . ?
C3 Ge4 Sn6 Sn7 123.6(4) . . . . ?
Sn8 Ge4 Sn6 Sn7 -93.08(5) . . . . ?
Sn5 Ge4 Sn6 Sn7 -135.60(4) . . . . ?
C3 Ge4 Sn6 Sn3 173.2(4) . . . . ?
Sn8 Ge4 Sn6 Sn3 -43.44(5) . . . . ?
Sn7 Ge4 Sn6 Sn3 49.64(3) . . . . ?
Sn5 Ge4 Sn6 Sn3 -85.96(3) . . . . ?
C3 Ge4 Sn6 Sn5 -100.8(4) . . . . ?
Sn8 Ge4 Sn6 Sn5 42.52(5) . . . . ?
Sn7 Ge4 Sn6 Sn5 135.60(4) . . . . ?
Ge1 Sn3 Sn6 Ge4 -0.46(4) . . . . ?
Sn9 Sn3 Sn6 Ge4 104.55(4) . . . . ?
Sn7 Sn3 Sn6 Ge4 -47.36(3) . . . . ?
Sn2 Sn3 Sn6 Ge4 53.98(3) . . . . ?
Ge1 Sn3 Sn6 Sn9 -105.01(4) . . . . ?
Sn7 Sn3 Sn6 Sn9 -151.90(3) . . . . ?
Sn2 Sn3 Sn6 Sn9 -50.57(3) . . . . ?
Ge1 Sn3 Sn6 Sn7 46.89(3) . . . . ?
Sn9 Sn3 Sn6 Sn7 151.90(3) . . . . ?
Sn2 Sn3 Sn6 Sn7 101.34(3) . . . . ?
Ge1 Sn3 Sn6 Sn5 -54.89(3) . . . . ?
Sn9 Sn3 Sn6 Sn5 50.12(3) . . . . ?
Sn7 Sn3 Sn6 Sn5 -101.78(3) . . . . ?
Sn2 Sn3 Sn6 Sn5 -0.44(3) . . . . ?
Sn8 Sn5 Sn6 Ge4 -33.30(4) . . . . ?
Sn9 Sn5 Sn6 Ge4 -146.00(4) . . . . ?
Sn2 Sn5 Sn6 Ge4 -93.56(4) . . . . ?
Ge4 Sn5 Sn6 Sn9 146.00(4) . . . . ?
Sn8 Sn5 Sn6 Sn9 112.70(4) . . . . ?
Sn2 Sn5 Sn6 Sn9 52.44(3) . . . . ?
Ge4 Sn5 Sn6 Sn7 35.88(4) . . . . ?
Sn8 Sn5 Sn6 Sn7 2.58(4) . . . . ?
Sn9 Sn5 Sn6 Sn7 -110.12(3) . . . . ?
Sn2 Sn5 Sn6 Sn7 -57.68(3) . . . . ?
Ge4 Sn5 Sn6 Sn3 94.04(4) . . . . ?
Sn8 Sn5 Sn6 Sn3 60.74(3) . . . . ?
Sn9 Sn5 Sn6 Sn3 -51.96(3) . . . . ?
Sn2 Sn5 Sn6 Sn3 0.48(3) . . . . ?
C1 Ge1 Sn7 Ge4 -153.6(3) . . . . ?
Sn8 Ge1 Sn7 Ge4 -9.18(4) . . . . ?
Sn2 Ge1 Sn7 Ge4 59.93(5) . . . . ?
Sn3 Ge1 Sn7 Ge4 105.99(4) . . . . ?
C1 Ge1 Sn7 Sn3 100.4(3) . . . . ?
Sn8 Ge1 Sn7 Sn3 -115.17(4) . . . . ?
Sn2 Ge1 Sn7 Sn3 -46.06(4) . . . . ?
C1 Ge1 Sn7 Sn6 152.2(3) . . . . ?
Sn8 Ge1 Sn7 Sn6 -63.32(4) . . . . ?
Sn2 Ge1 Sn7 Sn6 5.79(5) . . . . ?
Sn3 Ge1 Sn7 Sn6 51.85(3) . . . . ?
C3 Ge4 Sn7 Ge1 155.3(7) . . . . ?
Sn8 Ge4 Sn7 Ge1 9.35(4) . . . . ?
Sn5 Ge4 Sn7 Ge1 -58.66(5) . . . . ?
Sn6 Ge4 Sn7 Ge1 -107.02(3) . . . . ?
C3 Ge4 Sn7 Sn3 -149.3(7) . . . . ?
Sn8 Ge4 Sn7 Sn3 64.76(4) . . . . ?
Sn5 Ge4 Sn7 Sn3 -3.25(6) . . . . ?
Sn6 Ge4 Sn7 Sn3 -51.62(3) . . . . ?
C3 Ge4 Sn7 Sn6 -97.7(7) . . . . ?
Sn8 Ge4 Sn7 Sn6 116.37(5) . . . . ?
Sn5 Ge4 Sn7 Sn6 48.36(5) . . . . ?
Sn9 Sn3 Sn7 Ge1 91.44(4) . . . . ?
Sn6 Sn3 Sn7 Ge1 117.04(4) . . . . ?
Sn2 Sn3 Sn7 Ge1 32.69(3) . . . . ?
Ge1 Sn3 Sn7 Ge4 -68.23(4) . . . . ?
Sn9 Sn3 Sn7 Ge4 23.21(4) . . . . ?
Sn6 Sn3 Sn7 Ge4 48.80(3) . . . . ?
Sn2 Sn3 Sn7 Ge4 -35.54(4) . . . . ?
Ge1 Sn3 Sn7 Sn6 -117.04(4) . . . . ?
Sn9 Sn3 Sn7 Sn6 -25.60(3) . . . . ?
Sn2 Sn3 Sn7 Sn6 -84.35(3) . . . . ?
Ge4 Sn6 Sn7 Ge1 67.57(4) . . . . ?
Sn9 Sn6 Sn7 Ge1 -24.30(4) . . . . ?
Sn3 Sn6 Sn7 Ge1 -49.75(3) . . . . ?
Sn5 Sn6 Sn7 Ge1 32.32(4) . . . . ?
Sn9 Sn6 Sn7 Ge4 -91.87(4) . . . . ?
Sn3 Sn6 Sn7 Ge4 -117.32(4) . . . . ?
Sn5 Sn6 Sn7 Ge4 -35.25(4) . . . . ?
Ge4 Sn6 Sn7 Sn3 117.32(4) . . . . ?
Sn9 Sn6 Sn7 Sn3 25.45(3) . . . . ?
Sn5 Sn6 Sn7 Sn3 82.07(3) . . . . ?
C3 Ge4 Sn8 Ge1 -158.8(4) . . . . ?
Sn7 Ge4 Sn8 Ge1 -9.38(4) . . . . ?
Sn5 Ge4 Sn8 Ge1 105.99(4) . . . . ?
Sn6 Ge4 Sn8 Ge1 61.27(5) . . . . ?
C3 Ge4 Sn8 Sn5 95.2(4) . . . . ?
Sn7 Ge4 Sn8 Sn5 -115.36(5) . . . . ?
Sn6 Ge4 Sn8 Sn5 -44.71(5) . . . . ?
C3 Ge4 Sn8 Sn2 145.6(4) . . . . ?
Sn7 Ge4 Sn8 Sn2 -64.93(5) . . . . ?
Sn5 Ge4 Sn8 Sn2 50.44(3) . . . . ?
Sn6 Ge4 Sn8 Sn2 5.73(6) . . . . ?
C1 Ge1 Sn8 Ge4 150.7(4) . . . . ?
Sn7 Ge1 Sn8 Ge4 9.50(4) . . . . ?
Sn2 Ge1 Sn8 Ge4 -108.93(4) . . . . ?
Sn3 Ge1 Sn8 Ge4 -60.76(5) . . . . ?
C1 Ge1 Sn8 Sn5 -152.2(4) . . . . ?
Sn7 Ge1 Sn8 Sn5 66.66(4) . . . . ?
Sn2 Ge1 Sn8 Sn5 -51.77(3) . . . . ?
Sn3 Ge1 Sn8 Sn5 -3.59(6) . . . . ?
C1 Ge1 Sn8 Sn2 -100.4(4) . . . . ?
Sn7 Ge1 Sn8 Sn2 118.43(4) . . . . ?
Sn3 Ge1 Sn8 Sn2 48.18(4) . . . . ?
Sn9 Sn5 Sn8 Ge4 93.06(5) . . . . ?
Sn2 Sn5 Sn8 Ge4 120.55(4) . . . . ?
Sn6 Sn5 Sn8 Ge4 33.38(4) . . . . ?
Ge4 Sn5 Sn8 Ge1 -70.63(4) . . . . ?
Sn9 Sn5 Sn8 Ge1 22.42(5) . . . . ?
Sn2 Sn5 Sn8 Ge1 49.91(4) . . . . ?
Sn6 Sn5 Sn8 Ge1 -37.25(4) . . . . ?
Ge4 Sn5 Sn8 Sn2 -120.55(4) . . . . ?
Sn9 Sn5 Sn8 Sn2 -27.49(4) . . . . ?
Sn6 Sn5 Sn8 Sn2 -87.16(3) . . . . ?
Ge1 Sn2 Sn8 Ge4 68.93(4) . . . . ?
Sn9 Sn2 Sn8 Ge4 -23.85(5) . . . . ?
Sn5 Sn2 Sn8 Ge4 -49.17(4) . . . . ?
Sn3 Sn2 Sn8 Ge4 33.47(4) . . . . ?
Sn9 Sn2 Sn8 Ge1 -92.78(4) . . . . ?
Sn5 Sn2 Sn8 Ge1 -118.10(4) . . . . ?
Sn3 Sn2 Sn8 Ge1 -35.46(3) . . . . ?
Ge1 Sn2 Sn8 Sn5 118.10(4) . . . . ?
Sn9 Sn2 Sn8 Sn5 25.32(3) . . . . ?
Sn3 Sn2 Sn8 Sn5 82.64(3) . . . . ?
Ge4 Sn5 Sn9 Sn3 28.35(4) . . . . ?
Sn8 Sn5 Sn9 Sn3 -30.65(5) . . . . ?
Sn2 Sn5 Sn9 Sn3 -57.95(3) . . . . ?
Sn6 Sn5 Sn9 Sn3 57.10(3) . . . . ?
Ge4 Sn5 Sn9 Sn6 -28.76(4) . . . . ?
Sn8 Sn5 Sn9 Sn6 -87.75(4) . . . . ?
Sn2 Sn5 Sn9 Sn6 -115.05(3) . . . . ?
Ge4 Sn5 Sn9 Sn2 86.29(4) . . . . ?
Sn8 Sn5 Sn9 Sn2 27.30(4) . . . . ?
Sn6 Sn5 Sn9 Sn2 115.05(3) . . . . ?
Ge1 Sn3 Sn9 Sn5 24.43(4) . . . . ?
Sn7 Sn3 Sn9 Sn5 -33.01(4) . . . . ?
Sn6 Sn3 Sn9 Sn5 -58.98(3) . . . . ?
Sn2 Sn3 Sn9 Sn5 54.64(3) . . . . ?
Ge1 Sn3 Sn9 Sn6 83.41(3) . . . . ?
Sn7 Sn3 Sn9 Sn6 25.98(3) . . . . ?
Sn2 Sn3 Sn9 Sn6 113.63(3) . . . . ?
Ge1 Sn3 Sn9 Sn2 -30.22(3) . . . . ?
Sn7 Sn3 Sn9 Sn2 -87.65(3) . . . . ?
Sn6 Sn3 Sn9 Sn2 -113.63(3) . . . . ?
Ge4 Sn6 Sn9 Sn5 27.94(4) . . . . ?
Sn7 Sn6 Sn9 Sn5 86.17(4) . . . . ?
Sn3 Sn6 Sn9 Sn5 111.91(3) . . . . ?
Ge4 Sn6 Sn9 Sn3 -83.97(4) . . . . ?
Sn7 Sn6 Sn9 Sn3 -25.74(3) . . . . ?
Sn5 Sn6 Sn9 Sn3 -111.91(3) . . . . ?
Ge4 Sn6 Sn9 Sn2 -25.92(4) . . . . ?
Sn7 Sn6 Sn9 Sn2 32.32(4) . . . . ?
Sn3 Sn6 Sn9 Sn2 58.06(3) . . . . ?
Sn5 Sn6 Sn9 Sn2 -53.85(3) . . . . ?
Ge1 Sn2 Sn9 Sn5 -82.89(4) . . . . ?
Sn8 Sn2 Sn9 Sn5 -25.40(3) . . . . ?
Sn3 Sn2 Sn9 Sn5 -113.37(3) . . . . ?
Ge1 Sn2 Sn9 Sn3 30.48(3) . . . . ?
Sn8 Sn2 Sn9 Sn3 87.96(3) . . . . ?
Sn5 Sn2 Sn9 Sn3 113.37(3) . . . . ?
Ge1 Sn2 Sn9 Sn6 -25.80(4) . . . . ?
Sn8 Sn2 Sn9 Sn6 31.69(4) . . . . ?
Sn5 Sn2 Sn9 Sn6 57.09(3) . . . . ?
Sn3 Sn2 Sn9 Sn6 -56.28(3) . . . . ?
Sn16 Ge10 C5 C6 -156.5(10) . . . . ?
Sn17 Ge10 C5 C6 60.3(12) . . . . ?
Sn11 Ge10 C5 C6 -12.8(12) . . . . ?
Sn12 Ge10 C5 C6 -85.2(11) . . . . ?
Sn16 Ge13 C7 C8 -135.9(8) . . . . ?
Sn17 Ge13 C7 C8 8.6(11) . . . . ?
Sn15 Ge13 C7 C8 153.1(9) . . . . ?
Sn14 Ge13 C7 C8 80.5(10) . . . . ?
C5 Ge10 Sn11 Sn18 -132.6(3) . . . . ?
Sn16 Ge10 Sn11 Sn18 12.53(6) . . . . ?
Sn17 Ge10 Sn11 Sn18 106.88(4) . . . . ?
Sn12 Ge10 Sn11 Sn18 -31.27(3) . . . . ?
C5 Ge10 Sn11 Sn14 170.1(3) . . . . ?
Sn16 Ge10 Sn11 Sn14 -44.74(5) . . . . ?
Sn17 Ge10 Sn11 Sn14 49.61(3) . . . . ?
Sn12 Ge10 Sn11 Sn14 -88.54(3) . . . . ?
C5 Ge10 Sn11 Sn17 120.5(3) . . . . ?
Sn16 Ge10 Sn11 Sn17 -94.35(5) . . . . ?
Sn12 Ge10 Sn11 Sn17 -138.15(4) . . . . ?
C5 Ge10 Sn11 Sn12 -101.3(3) . . . . ?
Sn16 Ge10 Sn11 Sn12 43.80(4) . . . . ?
Sn17 Ge10 Sn11 Sn12 138.15(4) . . . . ?
C5 Ge10 Sn12 Sn18 131.9(5) . . . . ?
Sn16 Ge10 Sn12 Sn18 -108.27(4) . . . . ?
Sn17 Ge10 Sn12 Sn18 -15.00(6) . . . . ?
Sn11 Ge10 Sn12 Sn18 30.68(4) . . . . ?
C5 Ge10 Sn12 Sn16 -119.8(5) . . . . ?
Sn17 Ge10 Sn12 Sn16 93.27(5) . . . . ?
Sn11 Ge10 Sn12 Sn16 138.96(4) . . . . ?
C5 Ge10 Sn12 Sn15 -170.0(5) . . . . ?
Sn16 Ge10 Sn12 Sn15 -50.18(3) . . . . ?
Sn17 Ge10 Sn12 Sn15 43.10(5) . . . . ?
Sn11 Ge10 Sn12 Sn15 88.78(3) . . . . ?
C5 Ge10 Sn12 Sn11 101.2(5) . . . . ?
Sn16 Ge10 Sn12 Sn11 -138.96(4) . . . . ?
Sn17 Ge10 Sn12 Sn11 -45.68(4) . . . . ?
Sn18 Sn11 Sn12 Ge10 142.90(4) . . . . ?
Sn14 Sn11 Sn12 Ge10 93.09(4) . . . . ?
Sn17 Sn11 Sn12 Ge10 34.24(3) . . . . ?
Ge10 Sn11 Sn12 Sn18 -142.90(4) . . . . ?
Sn14 Sn11 Sn12 Sn18 -49.80(3) . . . . ?
Sn17 Sn11 Sn12 Sn18 -108.66(4) . . . . ?
Ge10 Sn11 Sn12 Sn16 -33.26(3) . . . . ?
Sn18 Sn11 Sn12 Sn16 109.64(4) . . . . ?
Sn14 Sn11 Sn12 Sn16 59.83(3) . . . . ?
Sn17 Sn11 Sn12 Sn16 0.98(3) . . . . ?
Ge10 Sn11 Sn12 Sn15 -92.84(4) . . . . ?
Sn18 Sn11 Sn12 Sn15 50.06(3) . . . . ?
Sn14 Sn11 Sn12 Sn15 0.26(3) . . . . ?
Sn17 Sn11 Sn12 Sn15 -58.60(3) . . . . ?
C7 Ge13 Sn14 Sn18 130.7(4) . . . . ?
Sn16 Ge13 Sn14 Sn18 -14.68(6) . . . . ?
Sn17 Ge13 Sn14 Sn18 -108.21(4) . . . . ?
Sn15 Ge13 Sn14 Sn18 30.98(3) . . . . ?
C7 Ge13 Sn14 Sn17 -121.1(4) . . . . ?
Sn16 Ge13 Sn14 Sn17 93.53(5) . . . . ?
Sn15 Ge13 Sn14 Sn17 139.19(4) . . . . ?
C7 Ge13 Sn14 Sn11 -172.3(4) . . . . ?
Sn16 Ge13 Sn14 Sn11 42.31(5) . . . . ?
Sn17 Ge13 Sn14 Sn11 -51.22(3) . . . . ?
Sn15 Ge13 Sn14 Sn11 87.97(3) . . . . ?
C7 Ge13 Sn14 Sn15 99.7(4) . . . . ?
Sn16 Ge13 Sn14 Sn15 -45.65(4) . . . . ?
Sn17 Ge13 Sn14 Sn15 -139.19(4) . . . . ?
Ge10 Sn11 Sn14 Ge13 0.69(4) . . . . ?
Sn18 Sn11 Sn14 Ge13 -104.24(4) . . . . ?
Sn17 Sn11 Sn14 Ge13 47.69(3) . . . . ?
Sn12 Sn11 Sn14 Ge13 -55.23(3) . . . . ?
Ge10 Sn11 Sn14 Sn18 104.93(4) . . . . ?
Sn17 Sn11 Sn14 Sn18 151.94(4) . . . . ?
Sn12 Sn11 Sn14 Sn18 49.01(3) . . . . ?
Ge10 Sn11 Sn14 Sn17 -47.01(3) . . . . ?
Sn18 Sn11 Sn14 Sn17 -151.94(4) . . . . ?
Sn12 Sn11 Sn14 Sn17 -102.93(3) . . . . ?
Ge10 Sn11 Sn14 Sn15 55.68(3) . . . . ?
Sn18 Sn11 Sn14 Sn15 -49.25(3) . . . . ?
Sn17 Sn11 Sn14 Sn15 102.68(3) . . . . ?
Sn12 Sn11 Sn14 Sn15 -0.24(3) . . . . ?
C7 Ge13 Sn15 Sn18 -133.1(3) . . . . ?
Sn16 Ge13 Sn15 Sn18 106.58(4) . . . . ?
Sn17 Ge13 Sn15 Sn18 13.36(5) . . . . ?
Sn14 Ge13 Sn15 Sn18 -30.39(3) . . . . ?
C7 Ge13 Sn15 Sn16 120.4(3) . . . . ?
Sn17 Ge13 Sn15 Sn16 -93.22(5) . . . . ?
Sn14 Ge13 Sn15 Sn16 -136.97(4) . . . . ?
C7 Ge13 Sn15 Sn12 169.6(3) . . . . ?
Sn16 Ge13 Sn15 Sn12 49.21(3) . . . . ?
Sn17 Ge13 Sn15 Sn12 -44.01(5) . . . . ?
Sn14 Ge13 Sn15 Sn12 -87.76(3) . . . . ?
C7 Ge13 Sn15 Sn14 -102.7(3) . . . . ?
Sn16 Ge13 Sn15 Sn14 136.97(4) . . . . ?
Sn17 Ge13 Sn15 Sn14 43.75(4) . . . . ?
Ge10 Sn12 Sn15 Ge13 0.39(4) . . . . ?
Sn18 Sn12 Sn15 Ge13 103.24(4) . . . . ?
Sn16 Sn12 Sn15 Ge13 -46.41(3) . . . . ?
Sn11 Sn12 Sn15 Ge13 55.10(3) . . . . ?
Ge10 Sn12 Sn15 Sn18 -102.85(4) . . . . ?
Sn16 Sn12 Sn15 Sn18 -149.65(4) . . . . ?
Sn11 Sn12 Sn15 Sn18 -48.14(3) . . . . ?
Ge10 Sn12 Sn15 Sn16 46.80(3) . . . . ?
Sn18 Sn12 Sn15 Sn16 149.65(4) . . . . ?
Sn11 Sn12 Sn15 Sn16 101.51(3) . . . . ?
Ge10 Sn12 Sn15 Sn14 -54.95(3) . . . . ?
Sn18 Sn12 Sn15 Sn14 47.90(3) . . . . ?
Sn16 Sn12 Sn15 Sn14 -101.75(3) . . . . ?
Sn11 Sn12 Sn15 Sn14 -0.24(3) . . . . ?
Sn18 Sn14 Sn15 Ge13 -143.02(4) . . . . ?
Sn17 Sn14 Sn15 Ge13 -33.29(3) . . . . ?
Sn11 Sn14 Sn15 Ge13 -93.01(4) . . . . ?
Ge13 Sn14 Sn15 Sn18 143.02(4) . . . . ?
Sn17 Sn14 Sn15 Sn18 109.73(3) . . . . ?
Sn11 Sn14 Sn15 Sn18 50.01(3) . . . . ?
Ge13 Sn14 Sn15 Sn16 34.68(3) . . . . ?
Sn18 Sn14 Sn15 Sn16 -108.34(4) . . . . ?
Sn17 Sn14 Sn15 Sn16 1.39(3) . . . . ?
Sn11 Sn14 Sn15 Sn16 -58.33(3) . . . . ?
Ge13 Sn14 Sn15 Sn12 93.26(3) . . . . ?
Sn18 Sn14 Sn15 Sn12 -49.75(3) . . . . ?
Sn17 Sn14 Sn15 Sn12 59.98(3) . . . . ?
Sn11 Sn14 Sn15 Sn12 0.25(3) . . . . ?
C5 Ge10 Sn16 Ge13 -160.1(4) . . . . ?
Sn17 Ge10 Sn16 Ge13 -11.04(4) . . . . ?
Sn11 Ge10 Sn16 Ge13 61.08(5) . . . . ?
Sn12 Ge10 Sn16 Ge13 106.27(4) . . . . ?
C5 Ge10 Sn16 Sn12 93.7(4) . . . . ?
Sn17 Ge10 Sn16 Sn12 -117.30(4) . . . . ?
Sn11 Ge10 Sn16 Sn12 -45.18(4) . . . . ?
C5 Ge10 Sn16 Sn15 144.6(4) . . . . ?
Sn17 Ge10 Sn16 Sn15 -66.34(4) . . . . ?
Sn11 Ge10 Sn16 Sn15 5.78(5) . . . . ?
Sn12 Ge10 Sn16 Sn15 50.96(3) . . . . ?
C7 Ge13 Sn16 Ge10 161.5(4) . . . . ?
Sn17 Ge13 Sn16 Ge10 11.03(4) . . . . ?
Sn15 Ge13 Sn16 Ge10 -106.18(4) . . . . ?
Sn14 Ge13 Sn16 Ge10 -59.14(5) . . . . ?
C7 Ge13 Sn16 Sn12 -142.9(4) . . . . ?
Sn17 Ge13 Sn16 Sn12 66.64(4) . . . . ?
Sn15 Ge13 Sn16 Sn12 -50.58(3) . . . . ?
Sn14 Ge13 Sn16 Sn12 -3.53(5) . . . . ?
C7 Ge13 Sn16 Sn15 -92.3(4) . . . . ?
Sn17 Ge13 Sn16 Sn15 117.21(4) . . . . ?
Sn14 Ge13 Sn16 Sn15 47.04(4) . . . . ?
Sn18 Sn12 Sn16 Ge10 90.04(4) . . . . ?
Sn15 Sn12 Sn16 Ge10 117.64(4) . . . . ?
Sn11 Sn12 Sn16 Ge10 33.00(3) . . . . ?
Ge10 Sn12 Sn16 Ge13 -68.68(4) . . . . ?
Sn18 Sn12 Sn16 Ge13 21.36(5) . . . . ?
Sn15 Sn12 Sn16 Ge13 48.96(3) . . . . ?
Sn11 Sn12 Sn16 Ge13 -35.68(4) . . . . ?
Ge10 Sn12 Sn16 Sn15 -117.64(4) . . . . ?
Sn18 Sn12 Sn16 Sn15 -27.60(3) . . . . ?
Sn11 Sn12 Sn16 Sn15 -84.64(3) . . . . ?
Ge13 Sn15 Sn16 Ge10 68.70(4) . . . . ?
Sn18 Sn15 Sn16 Ge10 -22.44(4) . . . . ?
Sn12 Sn15 Sn16 Ge10 -49.57(3) . . . . ?
Sn14 Sn15 Sn16 Ge10 33.94(4) . . . . ?
Sn18 Sn15 Sn16 Ge13 -91.14(4) . . . . ?
Sn12 Sn15 Sn16 Ge13 -118.27(4) . . . . ?
Sn14 Sn15 Sn16 Ge13 -34.75(3) . . . . ?
Ge13 Sn15 Sn16 Sn12 118.27(4) . . . . ?
Sn18 Sn15 Sn16 Sn12 27.13(3) . . . . ?
Sn14 Sn15 Sn16 Sn12 83.51(3) . . . . ?
C7 Ge13 Sn17 Ge10 -160.9(4) . . . . ?
Sn16 Ge13 Sn17 Ge10 -10.93(4) . . . . ?
Sn15 Ge13 Sn17 Ge10 59.72(5) . . . . ?
Sn14 Ge13 Sn17 Ge10 104.92(4) . . . . ?
C7 Ge13 Sn17 Sn14 94.2(4) . . . . ?
Sn16 Ge13 Sn17 Sn14 -115.85(4) . . . . ?
Sn15 Ge13 Sn17 Sn14 -45.20(4) . . . . ?
C7 Ge13 Sn17 Sn11 145.4(4) . . . . ?
Sn16 Ge13 Sn17 Sn11 -64.69(4) . . . . ?
Sn15 Ge13 Sn17 Sn11 5.95(5) . . . . ?
Sn14 Ge13 Sn17 Sn11 51.16(3) . . . . ?
C5 Ge10 Sn17 Ge13 159.8(5) . . . . ?
Sn16 Ge10 Sn17 Ge13 11.00(4) . . . . ?
Sn11 Ge10 Sn17 Ge13 -105.82(4) . . . . ?
Sn12 Ge10 Sn17 Ge13 -59.36(5) . . . . ?
C5 Ge10 Sn17 Sn14 -144.5(5) . . . . ?
Sn16 Ge10 Sn17 Sn14 66.65(4) . . . . ?
Sn11 Ge10 Sn17 Sn14 -50.17(3) . . . . ?
Sn12 Ge10 Sn17 Sn14 -3.72(6) . . . . ?
C5 Ge10 Sn17 Sn11 -94.4(5) . . . . ?
Sn16 Ge10 Sn17 Sn11 116.82(4) . . . . ?
Sn12 Ge10 Sn17 Sn11 46.45(4) . . . . ?
Sn18 Sn14 Sn17 Ge13 91.01(4) . . . . ?
Sn11 Sn14 Sn17 Ge13 116.38(4) . . . . ?
Sn15 Sn14 Sn17 Ge13 33.05(3) . . . . ?
Ge13 Sn14 Sn17 Ge10 -68.60(4) . . . . ?
Sn18 Sn14 Sn17 Ge10 22.41(5) . . . . ?
Sn11 Sn14 Sn17 Ge10 47.78(3) . . . . ?
Sn15 Sn14 Sn17 Ge10 -35.55(4) . . . . ?
Ge13 Sn14 Sn17 Sn11 -116.38(4) . . . . ?
Sn18 Sn14 Sn17 Sn11 -25.37(3) . . . . ?
Sn15 Sn14 Sn17 Sn11 -83.33(3) . . . . ?
Ge10 Sn11 Sn17 Ge13 67.99(4) . . . . ?
Sn18 Sn11 Sn17 Ge13 -24.64(4) . . . . ?
Sn14 Sn11 Sn17 Ge13 -49.95(3) . . . . ?
Sn12 Sn11 Sn17 Ge13 33.68(4) . . . . ?
Sn18 Sn11 Sn17 Ge10 -92.63(4) . . . . ?
Sn14 Sn11 Sn17 Ge10 -117.94(4) . . . . ?
Sn12 Sn11 Sn17 Ge10 -34.31(3) . . . . ?
Ge10 Sn11 Sn17 Sn14 117.94(4) . . . . ?
Sn18 Sn11 Sn17 Sn14 25.31(3) . . . . ?
Sn12 Sn11 Sn17 Sn14 83.63(3) . . . . ?
Ge10 Sn11 Sn18 Sn14 -84.24(4) . . . . ?
Sn17 Sn11 Sn18 Sn14 -25.85(3) . . . . ?
Sn12 Sn11 Sn18 Sn14 -115.25(3) . . . . ?
Ge10 Sn11 Sn18 Sn12 31.01(4) . . . . ?
Sn14 Sn11 Sn18 Sn12 115.25(3) . . . . ?
Sn17 Sn11 Sn18 Sn12 89.40(3) . . . . ?
Ge10 Sn11 Sn18 Sn15 -24.69(4) . . . . ?
Sn14 Sn11 Sn18 Sn15 59.55(3) . . . . ?
Sn17 Sn11 Sn18 Sn15 33.70(4) . . . . ?
Sn12 Sn11 Sn18 Sn15 -55.70(3) . . . . ?
Ge13 Sn14 Sn18 Sn11 84.14(4) . . . . ?
Sn17 Sn14 Sn18 Sn11 26.25(3) . . . . ?
Sn15 Sn14 Sn18 Sn11 114.56(3) . . . . ?
Ge13 Sn14 Sn18 Sn12 25.55(5) . . . . ?
Sn17 Sn14 Sn18 Sn12 -32.35(5) . . . . ?
Sn11 Sn14 Sn18 Sn12 -58.59(3) . . . . ?
Sn15 Sn14 Sn18 Sn12 55.97(3) . . . . ?
Ge13 Sn14 Sn18 Sn15 -30.42(3) . . . . ?
Sn17 Sn14 Sn18 Sn15 -88.32(3) . . . . ?
Sn11 Sn14 Sn18 Sn15 -114.56(3) . . . . ?
Ge10 Sn12 Sn18 Sn11 -30.27(4) . . . . ?
Sn16 Sn12 Sn18 Sn11 -87.55(4) . . . . ?
Sn15 Sn12 Sn18 Sn11 -115.69(3) . . . . ?
Ge10 Sn12 Sn18 Sn14 26.46(5) . . . . ?
Sn16 Sn12 Sn18 Sn14 -30.83(5) . . . . ?
Sn15 Sn12 Sn18 Sn14 -58.97(3) . . . . ?
Sn11 Sn12 Sn18 Sn14 56.73(3) . . . . ?
Ge10 Sn12 Sn18 Sn15 85.42(4) . . . . ?
Sn16 Sn12 Sn18 Sn15 28.14(3) . . . . ?
Sn11 Sn12 Sn18 Sn15 115.69(3) . . . . ?
Ge13 Sn15 Sn18 Sn11 -26.70(4) . . . . ?
Sn16 Sn15 Sn18 Sn11 30.58(4) . . . . ?
Sn12 Sn15 Sn18 Sn11 58.20(3) . . . . ?
Sn14 Sn15 Sn18 Sn11 -57.17(3) . . . . ?
Ge13 Sn15 Sn18 Sn14 30.47(3) . . . . ?
Sn16 Sn15 Sn18 Sn14 87.75(3) . . . . ?
Sn12 Sn15 Sn18 Sn14 115.37(3) . . . . ?
Ge13 Sn15 Sn18 Sn12 -84.90(3) . . . . ?
Sn16 Sn15 Sn18 Sn12 -27.62(3) . . . . ?
Sn14 Sn15 Sn18 Sn12 -115.37(3) . . . . ?
C12 N1 C9 C10 71.3(16) . . . . ?
C18 N1 C9 C10 -51.0(18) . . . . ?
C15 N1 C9 C10 -167.6(14) . . . . ?
N1 C9 C10 C11 -171.7(12) . . . . ?
C18 N1 C12 C13 -66.4(15) . . . . ?
C15 N1 C12 C13 53.5(17) . . . . ?
C9 N1 C12 C13 172.9(13) . . . . ?
N1 C12 C13 C14 -177.9(12) . . . . ?
C12 N1 C15 C16 54.1(16) . . . . ?
C18 N1 C15 C16 176.1(13) . . . . ?
C9 N1 C15 C16 -66.7(14) . . . . ?
N1 C15 C16 C17 179.4(10) . . . . ?
C12 N1 C18 C19 -177.7(15) . . . . ?
C15 N1 C18 C19 60.6(17) . . . . ?
C9 N1 C18 C19 -56.1(19) . . . . ?
N1 C18 C19 C20 176.9(12) . . . . ?
C31 N2 C21 C22 58.5(12) . . . . ?
C27 N2 C21 C22 -62.8(13) . . . . ?
C24 N2 C21 C22 177.7(10) . . . . ?
N2 C21 C22 C23 -174.1(10) . . . . ?
C31 N2 C24 C25 -173.2(10) . . . . ?
C21 N2 C24 C25 64.0(12) . . . . ?
C27 N2 C24 C25 -54.1(13) . . . . ?
N2 C24 C25 C26 -175.2(10) . . . . ?
C31 N2 C27 C28 64.6(11) . . . . ?
C21 N2 C27 C28 -170.8(9) . . . . ?
C24 N2 C27 C28 -54.4(11) . . . . ?
N2 C27 C28 C29 -172.4(9) . . . . ?
C21 N2 C31 C32 48.6(11) . . . . ?
C27 N2 C31 C32 170.1(8) . . . . ?
C24 N2 C31 C32 -69.3(11) . . . . ?
N2 C31 C32 C33 164.4(8) . . . . ?
C40 N3 C34 C35 -61.4(13) . . . . ?
C37 N3 C34 C35 58.7(13) . . . . ?
C43 N3 C34 C35 176.7(10) . . . . ?
N3 C34 C35 C36 -176.9(10) . . . . ?
C34 N3 C37 C38 47.1(13) . . . . ?
C40 N3 C37 C38 166.9(10) . . . . ?
C43 N3 C37 C38 -72.9(12) . . . . ?
N3 C37 C38 C39 159.5(10) . . . . ?
C34 N3 C40 C41 -172.1(10) . . . . ?
C37 N3 C40 C41 67.1(12) . . . . ?
C43 N3 C40 C41 -50.7(13) . . . . ?
N3 C40 C41 C42 177.7(10) . . . . ?
C34 N3 C43 C44 64.0(12) . . . . ?
C40 N3 C43 C44 -56.7(12) . . . . ?
C37 N3 C43 C44 -175.9(10) . . . . ?
N3 C43 C44 C45 -174.3(9) . . . . ?
C49 N4 C46 C47 64.9(10) . . . . ?
C55 N4 C46 C47 -173.4(8) . . . . ?
C52 N4 C46 C47 -54.4(10) . . . . ?
N4 C46 C47 C48 -176.6(8) . . . . ?
C46 N4 C49 C50 170.9(8) . . . . ?
C55 N4 C49 C50 50.6(10) . . . . ?
C52 N4 C49 C50 -67.7(10) . . . . ?
N4 C49 C50 C51 176.4(8) . . . . ?
C49 N4 C52 C53 -171.5(8) . . . . ?
C46 N4 C52 C53 -51.4(10) . . . . ?
C55 N4 C52 C53 68.2(10) . . . . ?
N4 C52 C53 C54 -173.3(8) . . . . ?
C49 N4 C55 C56 56.7(10) . . . . ?
C46 N4 C55 C56 -63.8(10) . . . . ?
C52 N4 C55 C56 175.0(8) . . . . ?
N4 C55 C56 C57 -175.6(8) . . . . ?
